data_4077316
loop_
_publ_author_name
'Hurst, Stephanie K.'
'Cifuentes, Marie P.'
'Morrall, Joseph P. L.'
'Lucas, Nigel T.'
'Whittall, Ian R.'
'Humphrey, Mark G.'
'Asselberghs, Inge'
'Persoons, Andr\'e'
'Samoc, Marek'
'Luther-Davies, Barry'
'Willis, Anthony C.'

_publ_section_title
;
 Organometallic Complexes for Nonlinear Optics. 22.1Quadratic and Cubic
 Hyperpolarizabilities oftrans-Bis(bidentate phosphine)ruthenium
 \s-Arylvinylidene and \s-Arylalkynyl Complexes
;
_journal_issue 22
_journal_name_full Organometallics
_journal_page_first 4664
_journal_paper_doi 10.1021/om0101700
_journal_volume 20
_journal_year 2001
_chemical_formula_moiety 'C68 H58 Cl N O2 P4 Ru, C0.5 H Cl'
_chemical_formula_sum 'C68.5 H59 Cl2 N O2 P4 Ru'
_chemical_formula_weight 1224.10
_space_group_IT_number 2
_symmetry_cell_setting triclinic
_symmetry_Int_Tables_number 2
_symmetry_space_group_name_Hall '-P 1'
_symmetry_space_group_name_H-M 'P -1'
_audit_creation_date 2001-02-12
_audit_creation_method 'by teXsan v1.8'
_audit_update_record
;
?
;
_cell_angle_alpha 88.90(1)
_cell_angle_beta 85.00(1)
_cell_angle_gamma 63.493(9)
_cell_formula_units_Z 2
_cell_length_a 12.828(2)
_cell_length_b 13.390(2)
_cell_length_c 18.949(2)
_cell_measurement_reflns_used 25
_cell_measurement_temperature 193.2
_cell_measurement_theta_max 48.5
_cell_measurement_theta_min 40.9
_cell_volume 2900.9(7)
_computing_cell_refinement 'MSC/AFC Diffractometer Control'
_computing_data_collection 'MSC/AFC Diffractometer Control'
_computing_data_reduction 'teXsan (MSC, 1992-1997)'
_computing_publication_material 'teXsan (MSC, 1992-1997)'
_computing_structure_refinement 'teXsan (MSC, 1992-1997)'
_computing_structure_solution
;
SIR92 (Altomare, et. al. 1994)
;
_diffrn_ambient_temperature 193.2
_diffrn_measurement_device_type 'Rigaku AFC6R'
_diffrn_measurement_method \w-2\q
_diffrn_orient_matrix_UB_11 0.03895
_diffrn_orient_matrix_UB_12 -0.06684
_diffrn_orient_matrix_UB_13 -0.03258
_diffrn_orient_matrix_UB_21 -0.03966
_diffrn_orient_matrix_UB_22 0.04675
_diffrn_orient_matrix_UB_23 -0.04033
_diffrn_orient_matrix_UB_31 0.06751
_diffrn_orient_matrix_UB_32 0.01776
_diffrn_orient_matrix_UB_33 -0.01093
_diffrn_radiation_detector 'scintillation counter'
_diffrn_radiation_monochromator graphite
_diffrn_radiation_source 'Rigaku rotating anode'
_diffrn_radiation_type 'Cu K\a'
_diffrn_radiation_wavelength 1.5418
_diffrn_reflns_av_R_equivalents 0.05080
_diffrn_reflns_av_sigmaI/netI 0.080
_diffrn_reflns_limit_h_max 14
_diffrn_reflns_limit_h_min 0
_diffrn_reflns_limit_k_max 15
_diffrn_reflns_limit_k_min -13
_diffrn_reflns_limit_l_max 21
_diffrn_reflns_limit_l_min -21
_diffrn_reflns_number 9083
_diffrn_reflns_reduction_process 'Lp corrections applied'
_diffrn_reflns_theta_max 60.09
_diffrn_reflns_theta_min 2.34
_diffrn_standards_decay_% 0.94
_diffrn_standards_interval_count 150
_diffrn_standards_number 3
_exptl_absorpt_coefficient_mu 4.449
_exptl_absorpt_correction_T_max 0.732
_exptl_absorpt_correction_T_min 0.666
_exptl_absorpt_correction_type psi-scan
_exptl_absorpt_process_details
;
(North, Phillips & Matthews, 1968)
;
_exptl_crystal_colour orange-red
_exptl_crystal_density_diffrn 1.401
_exptl_crystal_density_meas ?
_exptl_crystal_description needle
_exptl_crystal_F_000 1262.00
_exptl_crystal_size_max 0.23
_exptl_crystal_size_mid 0.08
_exptl_crystal_size_min 0.07
_refine_diff_density_max 1.28
_refine_diff_density_min -0.80
_refine_ls_extinction_method none
_refine_ls_goodness_of_fit_all 1.551
_refine_ls_goodness_of_fit_ref 1.669
_refine_ls_hydrogen_treatment noref
_refine_ls_matrix_type full
_refine_ls_number_constraints 0
_refine_ls_number_parameters 706
_refine_ls_number_reflns 6630
_refine_ls_number_restraints 3
_refine_ls_R_factor_all 0.0671
_refine_ls_R_factor_gt 0.0456
_refine_ls_shift/su_max 0.0010
_refine_ls_shift/su_mean 0.1070
_refine_ls_structure_factor_coef F
_refine_ls_weighting_details
;
w = 1/[\s^2^(Fo) + 0.0004|Fo|^2^]
;
_refine_ls_weighting_scheme sigma
_refine_ls_wR_factor_all 0.0674
_refine_ls_wR_factor_ref 0.0628
_reflns_number_gt 6630
_reflns_number_total 8632
_reflns_threshold_expression I>2.00\s(I)
_cod_data_source_file om0101700.cif
_cod_data_source_block hump3
_cod_depositor_comments
;
The following automatic conversions were performed:

'_exptl_crystal_density_meas' value 'not measured' was changed to '?'
- the value is perceived as not measured.

Automatic conversion script
Id: cif_fix_values 3008 2015-01-20 13:52:24Z robertas 
;
_cod_original_sg_symbol_H-M 'P -1       '
_cod_original_formula_sum 'C68.50 H59 Cl2 N O2 P4 Ru '
_cod_database_code 4077316

loop_
_symmetry_equiv_pos_as_xyz
'   +x,   +y,   +z'
'   -x,   -y,   -z'

loop_
_atom_site_label
_atom_site_fract_x
_atom_site_fract_y
_atom_site_fract_z
_atom_site_U_iso_or_equiv
_atom_site_occupancy
_atom_site_refinement_flags
_atom_site_adp_type
_atom_site_calc_flag
Ru(1) 0.95109(2) 0.25502(2) 0.70511(1) 0.02359(8) 1.000 . Uani d
Cl(01) 0.4896(3) -0.0225(3) 0.4842(2) 0.0815(9) 0.500 . Uiso d
Cl(1) 1.04721(9) 0.07871(7) 0.63298(5) 0.0369(3) 1.000 . Uani d
Cl(02) 0.5902(5) 0.1246(5) 0.5197(3) 0.168(2) 0.500 . Uiso d
P(1) 1.14653(9) 0.23207(8) 0.69098(5) 0.0299(3) 1.000 . Uani d
P(2) 0.93618(9) 0.34977(8) 0.59667(5) 0.0277(3) 1.000 . Uani d
P(3) 0.95211(9) 0.17535(8) 0.81859(5) 0.0284(3) 1.000 . Uani d
P(4) 0.75701(9) 0.28100(8) 0.71731(5) 0.0281(3) 1.000 . Uani d
O(1) 0.5454(6) 1.4222(4) 1.1052(3) 0.131(2) 1.000 . Uani d
O(2) 0.3923(5) 1.5027(3) 1.0450(3) 0.124(2) 1.000 . Uani d
N(1) 0.4789(7) 1.4246(5) 1.0589(3) 0.097(2) 1.000 . Uani d
C(1) 0.8891(3) 0.4033(3) 0.7545(2) 0.0250(9) 1.000 . Uani d
C(01) 0.565(2) 0.012(1) 0.5479(8) 0.177(9) 0.500 D Uiso d
C(2) 0.8539(4) 0.4942(3) 0.7822(2) 0.032(1) 1.000 . Uani d
C(3) 0.8172(4) 0.6052(3) 0.8092(2) 0.035(1) 1.000 . Uani d
C(4) 0.7067(4) 0.6672(4) 0.8443(2) 0.046(1) 1.000 . Uani d
C(5) 0.6745(4) 0.7736(4) 0.8707(2) 0.047(1) 1.000 . Uani d
C(6) 0.7476(4) 0.8240(3) 0.8628(2) 0.043(1) 1.000 . Uani d
C(7) 0.8572(4) 0.7639(4) 0.8275(2) 0.046(1) 1.000 . Uani d
C(8) 0.8917(4) 0.6565(4) 0.8016(2) 0.043(1) 1.000 . Uani d
C(9) 0.7155(4) 0.9352(4) 0.8931(2) 0.049(1) 1.000 . Uani d
C(10) 0.6099(5) 1.0127(4) 0.9105(3) 0.057(1) 1.000 . Uani d
C(11) 0.5791(4) 1.1206(4) 0.9471(3) 0.049(1) 1.000 . Uani d
C(12) 0.4784(5) 1.2143(4) 0.9327(3) 0.067(2) 1.000 . Uani d
C(13) 0.4469(5) 1.3160(4) 0.9686(3) 0.073(2) 1.000 . Uani d
C(14) 0.5158(6) 1.3183(4) 1.0179(3) 0.069(2) 1.000 . Uani d
C(15) 0.6158(5) 1.2268(5) 1.0340(3) 0.063(2) 1.000 . Uani d
C(16) 0.6475(5) 1.1292(4) 0.9982(3) 0.054(1) 1.000 . Uani d
C(101) 1.1755(4) 0.2465(3) 0.5957(2) 0.0352(9) 1.000 . Uani d
C(111) 1.1886(4) 0.3306(3) 0.7323(2) 0.036(1) 1.000 . Uani d
C(112) 1.1421(4) 0.3717(4) 0.7996(2) 0.043(1) 1.000 . Uani d
C(113) 1.1787(5) 0.4386(4) 0.8340(3) 0.053(2) 1.000 . Uani d
C(114) 1.2601(5) 0.4675(4) 0.8014(3) 0.057(1) 1.000 . Uani d
C(115) 1.3048(5) 0.4306(4) 0.7339(3) 0.062(2) 1.000 . Uani d
C(116) 1.2702(4) 0.3615(4) 0.6987(3) 0.054(2) 1.000 . Uani d
C(121) 1.2678(4) 0.0974(3) 0.7120(2) 0.038(1) 1.000 . Uani d
C(122) 1.3059(4) 0.0798(4) 0.7786(3) 0.046(1) 1.000 . Uani d
C(123) 1.3890(5) -0.0246(4) 0.7959(3) 0.061(2) 1.000 . Uani d
C(124) 1.4360(4) -0.1113(4) 0.7483(3) 0.064(1) 1.000 . Uani d
C(125) 1.4009(4) -0.0949(4) 0.6824(3) 0.062(1) 1.000 . Uani d
C(126) 1.3156(4) 0.0091(4) 0.6623(3) 0.047(1) 1.000 . Uani d
C(201) 1.0781(4) 0.3521(3) 0.5726(2) 0.036(1) 1.000 . Uani d
C(211) 0.8349(4) 0.4979(3) 0.5904(2) 0.031(1) 1.000 . Uani d
C(212) 0.7400(4) 0.5356(3) 0.5495(2) 0.037(1) 1.000 . Uani d
C(213) 0.6669(4) 0.6485(4) 0.5452(3) 0.048(1) 1.000 . Uani d
C(214) 0.6880(4) 0.7241(4) 0.5818(3) 0.053(1) 1.000 . Uani d
C(215) 0.7789(4) 0.6897(3) 0.6232(3) 0.049(1) 1.000 . Uani d
C(216) 0.8529(4) 0.5761(3) 0.6276(2) 0.038(1) 1.000 . Uani d
C(221) 0.9106(4) 0.2922(3) 0.5161(2) 0.035(1) 1.000 . Uani d
C(222) 0.8653(4) 0.2157(3) 0.5205(2) 0.042(1) 1.000 . Uani d
C(223) 0.8470(5) 0.1728(4) 0.4591(3) 0.058(1) 1.000 . Uani d
C(224) 0.8707(5) 0.2092(4) 0.3941(3) 0.063(2) 1.000 . Uani d
C(225) 0.9120(5) 0.2876(4) 0.3885(2) 0.058(2) 1.000 . Uani d
C(226) 0.9332(4) 0.3285(4) 0.4496(2) 0.045(1) 1.000 . Uani d
C(301) 0.7984(4) 0.2088(3) 0.8507(2) 0.036(1) 1.000 . Uani d
C(311) 0.9966(4) 0.2305(3) 0.8918(2) 0.035(1) 1.000 . Uani d
C(312) 0.9206(4) 0.3346(4) 0.9228(2) 0.043(1) 1.000 . Uani d
C(313) 0.9568(6) 0.3807(4) 0.9756(2) 0.060(2) 1.000 . Uani d
C(314) 1.0681(6) 0.3230(5) 0.9976(3) 0.067(2) 1.000 . Uani d
C(315) 1.1430(5) 0.2192(5) 0.9680(3) 0.057(2) 1.000 . Uani d
C(316) 1.1072(4) 0.1731(4) 0.9164(2) 0.045(1) 1.000 . Uani d
C(321) 1.0264(4) 0.0246(3) 0.8369(2) 0.0315(9) 1.000 . Uani d
C(322) 1.1132(4) -0.0506(3) 0.7901(2) 0.039(1) 1.000 . Uani d
C(323) 1.1669(4) -0.1632(4) 0.8057(3) 0.051(1) 1.000 . Uani d
C(324) 1.1365(4) -0.2011(4) 0.8677(3) 0.051(1) 1.000 . Uani d
C(325) 1.0527(4) -0.1264(4) 0.9161(2) 0.048(1) 1.000 . Uani d
C(326) 0.9974(4) -0.0145(4) 0.9010(2) 0.041(1) 1.000 . Uani d
C(401) 0.7113(4) 0.3076(3) 0.8127(2) 0.035(1) 1.000 . Uani d
C(411) 0.6381(3) 0.3969(3) 0.6772(2) 0.032(1) 1.000 . Uani d
C(412) 0.5924(4) 0.3808(4) 0.6171(2) 0.043(1) 1.000 . Uani d
C(413) 0.4988(4) 0.4671(5) 0.5896(3) 0.057(1) 1.000 . Uani d
C(414) 0.4504(4) 0.5717(5) 0.6216(3) 0.063(1) 1.000 . Uani d
C(415) 0.4955(4) 0.5899(4) 0.6798(3) 0.059(1) 1.000 . Uani d
C(416) 0.5893(4) 0.5035(3) 0.7079(2) 0.042(1) 1.000 . Uani d
C(421) 0.7189(4) 0.1655(3) 0.7050(2) 0.034(1) 1.000 . Uani d
C(422) 0.8057(4) 0.0577(4) 0.6902(3) 0.050(1) 1.000 . Uani d
C(423) 0.7757(5) -0.0286(4) 0.6887(4) 0.074(2) 1.000 . Uani d
C(424) 0.6627(5) -0.0112(4) 0.7004(4) 0.081(2) 1.000 . Uani d
C(425) 0.5764(5) 0.0945(4) 0.7154(3) 0.064(2) 1.000 . Uani d
C(426) 0.6049(4) 0.1822(4) 0.7176(3) 0.048(1) 1.000 . Uani d
H(01b) 0.6382 -0.0513 0.5534 0.212 0.500 . Uiso d
H(01a) 0.5193 0.0303 0.5921 0.212 0.500 . Uiso d
H(4) 0.6529 0.6361 0.8502 0.055 1.000 . Uiso c
H(5) 0.5993 0.8133 0.8951 0.056 1.000 . Uiso c
H(7) 0.9095 0.7966 0.8210 0.056 1.000 . Uiso c
H(8) 0.9677 0.6168 0.7780 0.051 1.000 . Uiso c
H(9) 0.7780 0.9524 0.9008 0.059 1.000 . Uiso c
H(10) 0.5470 0.9988 0.8987 0.068 1.000 . Uiso c
H(12) 0.4306 1.2099 0.8986 0.080 1.000 . Uiso c
H(13) 0.3790 1.3812 0.9585 0.088 1.000 . Uiso c
H(15) 0.6616 1.2317 1.0693 0.076 1.000 . Uiso c
H(16) 0.7173 1.0656 1.0079 0.065 1.000 . Uiso c
H(101b) 1.1787 0.1844 0.5704 0.042 1.000 . Uiso c
H(101a) 1.2479 0.2500 0.5869 0.042 1.000 . Uiso c
H(112) 1.0840 0.3538 0.8227 0.052 1.000 . Uiso c
H(113) 1.1469 0.4648 0.8810 0.064 1.000 . Uiso c
H(114) 1.2853 0.5132 0.8256 0.068 1.000 . Uiso c
H(115) 1.3601 0.4520 0.7106 0.074 1.000 . Uiso c
H(116) 1.3023 0.3355 0.6517 0.065 1.000 . Uiso c
H(122) 1.2753 0.1392 0.8127 0.055 1.000 . Uiso c
H(123) 1.4140 -0.0361 0.8424 0.073 1.000 . Uiso c
H(124) 1.4928 -0.1824 0.7613 0.076 1.000 . Uiso c
H(125) 1.4344 -0.1549 0.6487 0.074 1.000 . Uiso c
H(126) 1.2908 0.0193 0.6158 0.056 1.000 . Uiso c
H(201a) 1.0789 0.4142 0.5955 0.043 1.000 . Uiso c
H(201b) 1.0884 0.3582 0.5227 0.043 1.000 . Uiso c
H(212) 0.7254 0.4832 0.5243 0.044 1.000 . Uiso c
H(213) 0.6024 0.6735 0.5171 0.057 1.000 . Uiso c
H(214) 0.6384 0.8016 0.5781 0.063 1.000 . Uiso c
H(215) 0.7918 0.7428 0.6489 0.058 1.000 . Uiso c
H(216) 0.9164 0.5520 0.6564 0.045 1.000 . Uiso c
H(222) 0.8466 0.1926 0.5655 0.051 1.000 . Uiso c
H(223) 0.8183 0.1185 0.4621 0.070 1.000 . Uiso c
H(224) 0.8582 0.1794 0.3523 0.076 1.000 . Uiso c
H(225) 0.9259 0.3137 0.3434 0.070 1.000 . Uiso c
H(226) 0.9634 0.3817 0.4462 0.054 1.000 . Uiso c
H(301a) 0.7869 0.2260 0.9001 0.043 1.000 . Uiso c
H(301b) 0.7854 0.1455 0.8427 0.043 1.000 . Uiso c
H(312) 0.8441 0.3742 0.9080 0.052 1.000 . Uiso c
H(313) 0.9050 0.4515 0.9964 0.072 1.000 . Uiso c
H(314) 1.0930 0.3547 1.0330 0.080 1.000 . Uiso c
H(315) 1.2193 0.1796 0.9833 0.069 1.000 . Uiso c
H(316) 1.1587 0.1010 0.8973 0.054 1.000 . Uiso c
H(322) 1.1363 -0.0253 0.7471 0.047 1.000 . Uiso c
H(323) 1.2255 -0.2147 0.7727 0.062 1.000 . Uiso c
H(324) 1.1730 -0.2785 0.8775 0.061 1.000 . Uiso c
H(325) 1.0331 -0.1520 0.9599 0.057 1.000 . Uiso c
H(326) 0.9390 0.0364 0.9343 0.049 1.000 . Uiso c
H(401b) 0.6347 0.3136 0.8225 0.042 1.000 . Uiso c
H(401a) 0.7123 0.3745 0.8274 0.042 1.000 . Uiso c
H(412) 0.6262 0.3091 0.5947 0.052 1.000 . Uiso c
H(413) 0.4678 0.4547 0.5487 0.068 1.000 . Uiso c
H(414) 0.3854 0.6313 0.6030 0.075 1.000 . Uiso c
H(415) 0.4623 0.6623 0.7012 0.071 1.000 . Uiso c
H(416) 0.6205 0.5171 0.7483 0.051 1.000 . Uiso c
H(422) 0.8851 0.0438 0.6813 0.060 1.000 . Uiso c
H(423) 0.8354 -0.1024 0.6792 0.089 1.000 . Uiso c
H(424) 0.6439 -0.0720 0.6982 0.097 1.000 . Uiso c
H(425) 0.4973 0.1074 0.7243 0.076 1.000 . Uiso c
H(426) 0.5447 0.2555 0.7280 0.058 1.000 . Uiso c

loop_
_atom_site_aniso_label
_atom_site_aniso_U_11
_atom_site_aniso_U_22
_atom_site_aniso_U_33
_atom_site_aniso_U_12
_atom_site_aniso_U_13
_atom_site_aniso_U_23
Ru(1) 0.0294(2) 0.0187(2) 0.0204(2) -0.0098(1) 0.0049(1) -0.0026(1)
Cl(1) 0.0463(6) 0.0239(5) 0.0336(5) -0.0112(4) 0.0086(4) -0.0072(4)
P(1) 0.0290(5) 0.0261(5) 0.0308(5) -0.0103(4) 0.0051(4) 0.0010(4)
P(2) 0.0356(6) 0.0232(5) 0.0227(5) -0.0128(4) 0.0039(4) -0.0009(4)
P(3) 0.0358(6) 0.0263(5) 0.0225(5) -0.0144(4) 0.0029(4) 0.0004(4)
P(4) 0.0302(5) 0.0241(5) 0.0280(5) -0.0112(4) 0.0025(4) -0.0011(4)
O(1) 0.201(7) 0.100(4) 0.099(4) -0.074(4) 0.004(3) -0.051(3)
O(2) 0.140(4) 0.036(2) 0.160(5) -0.025(2) 0.098(4) -0.031(3)
N(1) 0.137(5) 0.063(3) 0.094(4) -0.057(3) 0.059(3) -0.041(3)
C(1) 0.028(2) 0.023(2) 0.021(2) -0.010(2) 0.001(2) 0.000(1)
C(2) 0.041(2) 0.029(2) 0.024(2) -0.014(2) 0.000(2) -0.005(1)
C(3) 0.049(2) 0.025(2) 0.030(2) -0.014(2) -0.001(2) -0.003(1)
C(4) 0.052(3) 0.036(2) 0.048(3) -0.019(2) 0.005(2) -0.010(2)
C(5) 0.049(3) 0.037(2) 0.042(3) -0.009(2) 0.005(2) -0.011(2)
C(6) 0.063(3) 0.029(2) 0.038(2) -0.018(2) -0.011(2) -0.004(2)
C(7) 0.060(3) 0.034(2) 0.051(3) -0.027(2) -0.007(2) -0.002(2)
C(8) 0.047(3) 0.037(2) 0.043(3) -0.017(2) 0.000(2) -0.009(2)
C(9) 0.067(3) 0.031(2) 0.047(3) -0.017(2) -0.009(2) -0.004(2)
C(10) 0.062(3) 0.036(2) 0.071(4) -0.019(2) -0.013(3) -0.012(2)
C(11) 0.061(3) 0.035(2) 0.050(3) -0.024(2) 0.006(2) -0.006(2)
C(12) 0.074(4) 0.045(3) 0.073(4) -0.018(2) -0.010(3) -0.002(2)
C(13) 0.079(4) 0.038(2) 0.074(4) -0.003(3) 0.015(3) -0.002(2)
C(14) 0.093(4) 0.048(3) 0.066(3) -0.038(2) 0.028(2) -0.016(2)
C(15) 0.076(4) 0.069(3) 0.054(3) -0.044(2) 0.016(3) -0.025(2)
C(16) 0.062(3) 0.052(3) 0.051(3) -0.029(3) 0.004(2) -0.006(2)
C(101) 0.036(2) 0.037(2) 0.030(1) -0.016(2) 0.009(2) -0.003(2)
C(111) 0.033(2) 0.030(2) 0.045(2) -0.014(2) -0.004(2) -0.001(2)
C(112) 0.046(3) 0.043(2) 0.045(2) -0.025(2) 0.004(2) 0.000(2)
C(113) 0.065(3) 0.057(3) 0.047(3) -0.035(2) 0.000(2) -0.013(2)
C(114) 0.058(3) 0.049(3) 0.075(3) -0.033(3) -0.005(2) -0.009(2)
C(115) 0.067(4) 0.062(3) 0.077(3) -0.050(3) 0.013(3) -0.012(3)
C(116) 0.054(3) 0.058(3) 0.057(3) -0.036(2) 0.021(2) -0.007(2)
C(121) 0.028(2) 0.033(2) 0.051(2) -0.012(1) 0.004(2) 0.008(2)
C(122) 0.041(3) 0.047(2) 0.053(2) -0.022(2) -0.007(2) 0.009(2)
C(123) 0.055(3) 0.053(3) 0.079(4) -0.025(2) -0.027(3) 0.028(2)
C(124) 0.044(3) 0.037(3) 0.100(3) -0.008(2) -0.014(3) 0.021(2)
C(125) 0.042(3) 0.035(2) 0.091(3) -0.005(2) 0.015(2) 0.013(2)
C(126) 0.038(3) 0.036(2) 0.058(3) -0.011(2) 0.013(2) 0.001(2)
C(201) 0.040(2) 0.039(2) 0.031(2) -0.022(2) 0.006(2) 0.006(2)
C(211) 0.040(2) 0.025(2) 0.024(2) -0.013(1) 0.011(1) 0.002(1)
C(212) 0.039(2) 0.033(2) 0.039(2) -0.019(2) 0.005(2) 0.007(2)
C(213) 0.038(3) 0.041(2) 0.055(3) -0.011(2) -0.001(2) 0.013(2)
C(214) 0.050(3) 0.028(2) 0.060(3) -0.002(2) 0.015(2) 0.002(2)
C(215) 0.065(3) 0.028(2) 0.048(3) -0.020(2) 0.012(2) -0.007(2)
C(216) 0.049(3) 0.031(2) 0.032(2) -0.018(2) 0.003(2) -0.003(2)
C(221) 0.043(2) 0.030(2) 0.025(1) -0.011(2) 0.002(2) -0.005(1)
C(222) 0.062(3) 0.028(2) 0.037(2) -0.020(2) -0.004(2) -0.002(2)
C(223) 0.096(4) 0.041(3) 0.044(2) -0.033(3) -0.013(3) -0.012(2)
C(224) 0.088(4) 0.047(3) 0.038(2) -0.013(2) -0.015(3) -0.015(2)
C(225) 0.077(4) 0.059(3) 0.027(2) -0.021(3) 0.002(2) -0.004(2)
C(226) 0.060(3) 0.042(3) 0.029(2) -0.020(2) 0.004(2) 0.003(2)
C(301) 0.040(2) 0.038(2) 0.029(2) -0.018(2) 0.004(2) 0.001(2)
C(311) 0.055(2) 0.036(2) 0.019(2) -0.026(2) -0.001(2) 0.006(1)
C(312) 0.060(3) 0.041(2) 0.030(2) -0.025(2) 0.006(2) 0.000(2)
C(313) 0.117(4) 0.046(3) 0.028(2) -0.047(3) -0.003(2) -0.007(2)
C(314) 0.125(4) 0.074(3) 0.035(3) -0.071(3) -0.024(3) 0.009(2)
C(315) 0.086(4) 0.073(3) 0.040(3) -0.057(3) -0.025(2) 0.018(2)
C(316) 0.054(3) 0.046(3) 0.038(2) -0.026(2) -0.006(2) 0.012(2)
C(321) 0.037(2) 0.029(2) 0.029(2) -0.016(2) -0.003(2) 0.002(1)
C(322) 0.050(3) 0.031(2) 0.033(2) -0.017(2) 0.005(2) 0.004(2)
C(323) 0.057(3) 0.032(2) 0.050(2) -0.008(2) 0.001(2) 0.000(2)
C(324) 0.061(3) 0.030(2) 0.055(2) -0.016(2) -0.006(2) 0.009(2)
C(325) 0.064(3) 0.046(2) 0.040(2) -0.032(2) -0.004(2) 0.015(2)
C(326) 0.047(3) 0.042(2) 0.032(2) -0.021(2) 0.001(2) 0.007(2)
C(401) 0.034(2) 0.039(2) 0.029(1) -0.015(2) 0.008(2) -0.002(2)
C(411) 0.030(2) 0.031(2) 0.035(2) -0.015(2) 0.004(1) 0.006(1)
C(412) 0.045(3) 0.050(3) 0.037(2) -0.024(2) -0.004(2) 0.004(2)
C(413) 0.048(3) 0.072(3) 0.057(3) -0.032(2) -0.020(2) 0.028(2)
C(414) 0.039(3) 0.061(3) 0.077(3) -0.014(2) -0.008(2) 0.035(2)
C(415) 0.048(3) 0.034(3) 0.077(3) -0.004(2) 0.004(2) 0.014(2)
C(416) 0.044(3) 0.035(2) 0.046(3) -0.016(2) 0.003(2) 0.003(2)
C(421) 0.041(2) 0.032(2) 0.034(2) -0.022(2) 0.000(2) 0.003(2)
C(422) 0.036(3) 0.035(2) 0.079(4) -0.018(2) 0.005(2) -0.006(2)
C(423) 0.063(3) 0.029(2) 0.131(5) -0.025(2) 0.015(4) -0.017(3)
C(424) 0.069(3) 0.047(3) 0.142(6) -0.044(2) 0.012(4) -0.014(3)
C(425) 0.048(3) 0.058(2) 0.095(4) -0.036(2) 0.009(3) -0.002(3)
C(426) 0.036(2) 0.044(2) 0.060(3) -0.015(2) 0.005(2) 0.000(2)

loop_
_atom_type_symbol
_atom_type_oxidation_number
_atom_type_number_in_cell
_atom_type_scat_dispersion_real
_atom_type_scat_dispersion_imag
_atom_type_scat_source
C 0 137 0.017 0.009
;International Tables for Crystallography
(1992, Vol. C, Tables 4.2.6.8 and 6.1.1.1)
;
H 0 118 0.000 0.000
;International Tables for Crystallography
(1992, Vol. C, Table 6.1.1.2)
;
Cl 0 4 0.348 0.702
;International Tables for Crystallography
(1992, Vol. C, Tables 4.2.6.8 and 6.1.1.1)
;
N 0 2 0.029 0.018
;International Tables for Crystallography
(1992, Vol. C, Tables 4.2.6.8 and 6.1.1.1)
;
O 0 4 0.047 0.032
;International Tables for Crystallography
(1992, Vol. C, Tables 4.2.6.8 and 6.1.1.1)
;
P 0 8 0.283 0.434
;International Tables for Crystallography
(1992, Vol. C, Tables 4.2.6.8 and 6.1.1.1)
;
Ru 0 2 -0.105 3.296
;International Tables for Crystallography
(1992, Vol. C, Tables 4.2.6.8 and 6.1.1.1)
;

loop_
_geom_angle_atom_site_label_1
_geom_angle_atom_site_label_2
_geom_angle_atom_site_label_3
_geom_angle
_geom_angle_site_symmetry_1
_geom_angle_site_symmetry_3
_geom_angle_publ_flag
Cl(1) Ru(1) P(1) 79.63(5) . . yes
Cl(1) Ru(1) P(2) 86.71(4) . . yes
Cl(1) Ru(1) P(3) 98.20(4) . . yes
Cl(1) Ru(1) P(4) 100.77(5) . . yes
Cl(1) Ru(1) C(1) 171.8(1) . . yes
P(1) Ru(1) P(2) 82.99(5) . . yes
P(1) Ru(1) P(3) 99.65(5) . . yes
P(1) Ru(1) P(4) 178.72(5) . . yes
P(1) Ru(1) C(1) 93.8(1) . . yes
P(2) Ru(1) P(3) 174.76(4) . . yes
P(2) Ru(1) P(4) 95.81(5) . . yes
P(2) Ru(1) C(1) 87.6(1) . . yes
P(3) Ru(1) P(4) 81.51(5) . . yes
P(3) Ru(1) C(1) 87.7(1) . . yes
P(4) Ru(1) C(1) 85.7(1) . . yes
Cl(01) Cl(01) Cl(02) 144.7(7) 2_656 2_656 yes
Cl(01) Cl(01) C(01) 20.0(9) 2_656 . yes
Cl(01) Cl(01) C(01) 139(2) 2_656 2_656 yes
Cl(01) Cl(01) H(01a) 136.8 2_656 2_656 no
Cl(02) Cl(01) C(01) 136.2(5) 2_656 . yes
Cl(02) Cl(01) C(01) 58.3(8) 2_656 2_656 yes
Cl(02) Cl(01) H(01a) 77.5 2_656 2_656 no
C(01) Cl(01) C(01) 158.7(8) . 2_656 yes
C(01) Cl(01) H(01a) 143.5 . 2_656 no
C(01) Cl(01) H(01a) 39.0 2_656 2_656 no
Cl(01) Cl(02) C(01) 27.0(5) 2_656 . yes
Ru(1) P(1) C(101) 105.0(2) . . yes
Ru(1) P(1) C(111) 121.5(2) . . yes
Ru(1) P(1) C(121) 119.7(2) . . yes
C(101) P(1) C(111) 103.6(3) . . yes
C(101) P(1) C(121) 104.0(2) . . yes
C(111) P(1) C(121) 100.8(3) . . yes
Ru(1) P(2) C(201) 107.6(2) . . yes
Ru(1) P(2) C(211) 121.3(2) . . yes
Ru(1) P(2) C(221) 119.9(2) . . yes
C(201) P(2) C(211) 100.9(2) . . yes
C(201) P(2) C(221) 103.2(2) . . yes
C(211) P(2) C(221) 101.0(2) . . yes
Ru(1) P(3) C(301) 108.2(2) . . yes
Ru(1) P(3) C(311) 118.0(2) . . yes
Ru(1) P(3) C(321) 125.2(2) . . yes
C(301) P(3) C(311) 101.4(2) . . yes
C(301) P(3) C(321) 100.6(2) . . yes
C(311) P(3) C(321) 99.9(2) . . yes
Ru(1) P(4) C(401) 105.1(2) . . yes
Ru(1) P(4) C(411) 123.0(2) . . yes
Ru(1) P(4) C(421) 122.2(2) . . yes
C(401) P(4) C(411) 102.4(2) . . yes
C(401) P(4) C(421) 98.1(2) . . yes
C(411) P(4) C(421) 101.7(2) . . yes
O(1) N(1) O(2) 126.2(8) . . yes
O(1) N(1) C(14) 115.9(9) . . yes
O(2) N(1) C(14) 118(1) . . yes
Ru(1) C(1) C(2) 177.4(4) . . yes
Cl(01) C(01) Cl(01) 21.3(8) . 2_656 yes
Cl(01) C(01) Cl(02) 110.4(8) . . yes
Cl(01) C(01) H(01b) 109.2 . . no
Cl(01) C(01) H(01a) 109.2 . . no
Cl(01) C(01) Cl(02) 95(1) 2_656 . yes
Cl(01) C(01) H(01b) 129.6 2_656 . no
Cl(01) C(01) H(01a) 102.8 2_656 . no
Cl(02) C(01) H(01b) 109.2 . . no
Cl(02) C(01) H(01a) 109.2 . . no
H(01b) C(01) H(01a) 109.5 . . no
C(1) C(2) C(3) 174.4(5) . . yes
C(2) C(3) C(4) 122.1(5) . . yes
C(2) C(3) C(8) 121.1(5) . . yes
C(4) C(3) C(8) 116.8(5) . . yes
C(3) C(4) C(5) 120.7(6) . . yes
C(3) C(4) H(4) 119.7 . . no
C(5) C(4) H(4) 119.7 . . no
C(4) C(5) C(6) 122.4(5) . . yes
C(4) C(5) H(5) 118.8 . . no
C(6) C(5) H(5) 118.8 . . no
C(5) C(6) C(7) 117.6(5) . . yes
C(5) C(6) C(9) 122.5(6) . . yes
C(7) C(6) C(9) 119.8(6) . . yes
C(6) C(7) C(8) 120.9(6) . . yes
C(6) C(7) H(7) 119.6 . . no
C(8) C(7) H(7) 119.6 . . no
C(3) C(8) C(7) 121.6(5) . . yes
C(3) C(8) H(8) 119.2 . . no
C(7) C(8) H(8) 119.2 . . no
C(6) C(9) C(10) 126.5(6) . . yes
C(6) C(9) H(9) 116.7 . . no
C(10) C(9) H(9) 116.7 . . no
C(9) C(10) C(11) 125.8(6) . . yes
C(9) C(10) H(10) 117.1 . . no
C(11) C(10) H(10) 117.1 . . no
C(10) C(11) C(12) 119.8(6) . . yes
C(10) C(11) C(16) 121.4(6) . . yes
C(12) C(11) C(16) 118.8(6) . . yes
C(11) C(12) C(13) 120.1(7) . . yes
C(11) C(12) H(12) 119.9 . . no
C(13) C(12) H(12) 119.9 . . no
C(12) C(13) C(14) 118.1(7) . . yes
C(12) C(13) H(13) 120.9 . . no
C(14) C(13) H(13) 120.9 . . no
N(1) C(14) C(13) 118.2(8) . . yes
N(1) C(14) C(15) 118.3(8) . . yes
C(13) C(14) C(15) 123.4(6) . . yes
C(14) C(15) C(16) 118.4(7) . . yes
C(14) C(15) H(15) 120.8 . . no
C(16) C(15) H(15) 120.8 . . no
C(11) C(16) C(15) 121.1(7) . . yes
C(11) C(16) H(16) 119.4 . . no
C(15) C(16) H(16) 119.4 . . no
P(1) C(101) C(201) 108.2(3) . . yes
P(1) C(101) H(101b) 109.8 . . no
P(1) C(101) H(101a) 109.8 . . no
C(201) C(101) H(101b) 109.8 . . no
C(201) C(101) H(101a) 109.8 . . no
H(101b) C(101) H(101a) 109.5 . . no
P(1) C(111) C(112) 119.4(4) . . yes
P(1) C(111) C(116) 122.1(4) . . yes
C(112) C(111) C(116) 118.4(5) . . yes
C(111) C(112) C(113) 120.8(5) . . yes
C(111) C(112) H(112) 119.6 . . no
C(113) C(112) H(112) 119.6 . . no
C(112) C(113) C(114) 120.7(6) . . yes
C(112) C(113) H(113) 119.7 . . no
C(114) C(113) H(113) 119.7 . . no
C(113) C(114) C(115) 119.6(6) . . yes
C(113) C(114) H(114) 120.2 . . no
C(115) C(114) H(114) 120.2 . . no
C(114) C(115) C(116) 120.5(6) . . yes
C(114) C(115) H(115) 119.8 . . no
C(116) C(115) H(115) 119.8 . . no
C(111) C(116) C(115) 120.0(6) . . yes
C(111) C(116) H(116) 120.0 . . no
C(115) C(116) H(116) 120.0 . . no
P(1) C(121) C(122) 120.2(4) . . yes
P(1) C(121) C(126) 120.7(5) . . yes
C(122) C(121) C(126) 119.0(5) . . yes
C(121) C(122) C(123) 119.8(6) . . yes
C(121) C(122) H(122) 120.1 . . no
C(123) C(122) H(122) 120.1 . . no
C(122) C(123) C(124) 121.9(7) . . yes
C(122) C(123) H(123) 119.1 . . no
C(124) C(123) H(123) 119.1 . . no
C(123) C(124) C(125) 119.0(6) . . yes
C(123) C(124) H(124) 120.5 . . no
C(125) C(124) H(124) 120.5 . . no
C(124) C(125) C(126) 121.4(7) . . yes
C(124) C(125) H(125) 119.3 . . no
C(126) C(125) H(125) 119.3 . . no
C(121) C(126) C(125) 118.9(6) . . yes
C(121) C(126) H(126) 120.5 . . no
C(125) C(126) H(126) 120.5 . . no
P(2) C(201) C(101) 109.6(4) . . yes
P(2) C(201) H(201a) 109.4 . . no
P(2) C(201) H(201b) 109.4 . . no
C(101) C(201) H(201a) 109.4 . . no
C(101) C(201) H(201b) 109.4 . . no
H(201a) C(201) H(201b) 109.5 . . no
P(2) C(211) C(212) 122.6(4) . . yes
P(2) C(211) C(216) 119.1(4) . . yes
C(212) C(211) C(216) 118.3(5) . . yes
C(211) C(212) C(213) 120.7(5) . . yes
C(211) C(212) H(212) 119.6 . . no
C(213) C(212) H(212) 119.6 . . no
C(212) C(213) C(214) 119.7(6) . . yes
C(212) C(213) H(213) 120.2 . . no
C(214) C(213) H(213) 120.2 . . no
C(213) C(214) C(215) 121.0(5) . . yes
C(213) C(214) H(214) 119.5 . . no
C(215) C(214) H(214) 119.5 . . no
C(214) C(215) C(216) 119.5(6) . . yes
C(214) C(215) H(215) 120.2 . . no
C(216) C(215) H(215) 120.2 . . no
C(211) C(216) C(215) 120.7(6) . . yes
C(211) C(216) H(216) 119.6 . . no
C(215) C(216) H(216) 119.6 . . no
P(2) C(221) C(222) 120.9(4) . . yes
P(2) C(221) C(226) 120.0(4) . . yes
C(222) C(221) C(226) 119.1(5) . . yes
C(221) C(222) C(223) 120.1(6) . . yes
C(221) C(222) H(222) 120.0 . . no
C(223) C(222) H(222) 120.0 . . no
C(222) C(223) C(224) 119.8(6) . . yes
C(222) C(223) H(223) 120.1 . . no
C(224) C(223) H(223) 120.1 . . no
C(223) C(224) C(225) 121.1(6) . . yes
C(223) C(224) H(224) 119.4 . . no
C(225) C(224) H(224) 119.4 . . no
C(224) C(225) C(226) 119.1(6) . . yes
C(224) C(225) H(225) 120.4 . . no
C(226) C(225) H(225) 120.4 . . no
C(221) C(226) C(225) 120.7(6) . . yes
C(221) C(226) H(226) 119.6 . . no
C(225) C(226) H(226) 119.6 . . no
P(3) C(301) C(401) 111.7(4) . . yes
P(3) C(301) H(301a) 108.9 . . no
P(3) C(301) H(301b) 108.9 . . no
C(401) C(301) H(301a) 108.9 . . no
C(401) C(301) H(301b) 108.9 . . no
H(301a) C(301) H(301b) 109.5 . . no
P(3) C(311) C(312) 120.0(4) . . yes
P(3) C(311) C(316) 121.7(4) . . yes
C(312) C(311) C(316) 118.3(5) . . yes
C(311) C(312) C(313) 120.3(6) . . yes
C(311) C(312) H(312) 119.8 . . no
C(313) C(312) H(312) 119.8 . . no
C(312) C(313) C(314) 120.0(6) . . yes
C(312) C(313) H(313) 120.0 . . no
C(314) C(313) H(313) 120.0 . . no
C(313) C(314) C(315) 120.1(6) . . yes
C(313) C(314) H(314) 120.0 . . no
C(315) C(314) H(314) 120.0 . . no
C(314) C(315) C(316) 120.1(7) . . yes
C(314) C(315) H(315) 119.9 . . no
C(316) C(315) H(315) 119.9 . . no
C(311) C(316) C(315) 121.2(6) . . yes
C(311) C(316) H(316) 119.4 . . no
C(315) C(316) H(316) 119.4 . . no
P(3) C(321) C(322) 121.8(4) . . yes
P(3) C(321) C(326) 119.5(4) . . yes
C(322) C(321) C(326) 118.7(5) . . yes
C(321) C(322) C(323) 120.1(5) . . yes
C(321) C(322) H(322) 120.0 . . no
C(323) C(322) H(322) 120.0 . . no
C(322) C(323) C(324) 120.9(5) . . yes
C(322) C(323) H(323) 119.5 . . no
C(324) C(323) H(323) 119.5 . . no
C(323) C(324) C(325) 119.6(5) . . yes
C(323) C(324) H(324) 120.2 . . no
C(325) C(324) H(324) 120.2 . . no
C(324) C(325) C(326) 120.2(5) . . yes
C(324) C(325) H(325) 119.9 . . no
C(326) C(325) H(325) 119.9 . . no
C(321) C(326) C(325) 120.5(5) . . yes
C(321) C(326) H(326) 119.8 . . no
C(325) C(326) H(326) 119.8 . . no
P(4) C(401) C(301) 106.6(3) . . yes
P(4) C(401) H(401b) 110.2 . . no
P(4) C(401) H(401a) 110.2 . . no
C(301) C(401) H(401b) 110.2 . . no
C(301) C(401) H(401a) 110.2 . . no
H(401b) C(401) H(401a) 109.5 . . no
P(4) C(411) C(412) 121.4(4) . . yes
P(4) C(411) C(416) 120.2(4) . . yes
C(412) C(411) C(416) 118.3(5) . . yes
C(411) C(412) C(413) 121.0(6) . . yes
C(411) C(412) H(412) 119.5 . . no
C(413) C(412) H(412) 119.5 . . no
C(412) C(413) C(414) 119.6(6) . . yes
C(412) C(413) H(413) 120.2 . . no
C(414) C(413) H(413) 120.2 . . no
C(413) C(414) C(415) 120.3(6) . . yes
C(413) C(414) H(414) 119.9 . . no
C(415) C(414) H(414) 119.9 . . no
C(414) C(415) C(416) 120.4(6) . . yes
C(414) C(415) H(415) 119.8 . . no
C(416) C(415) H(415) 119.8 . . no
C(411) C(416) C(415) 120.3(6) . . yes
C(411) C(416) H(416) 119.9 . . no
C(415) C(416) H(416) 119.9 . . no
P(4) C(421) C(422) 120.6(4) . . yes
P(4) C(421) C(426) 120.5(4) . . yes
C(422) C(421) C(426) 118.6(5) . . yes
C(421) C(422) C(423) 119.3(6) . . yes
C(421) C(422) H(422) 120.3 . . no
C(423) C(422) H(422) 120.3 . . no
C(422) C(423) C(424) 121.7(6) . . yes
C(422) C(423) H(423) 119.2 . . no
C(424) C(423) H(423) 119.2 . . no
C(423) C(424) C(425) 119.6(6) . . yes
C(423) C(424) H(424) 120.2 . . no
C(425) C(424) H(424) 120.2 . . no
C(424) C(425) C(426) 119.6(6) . . yes
C(424) C(425) H(425) 120.2 . . no
C(426) C(425) H(425) 120.2 . . no
C(421) C(426) C(425) 121.2(5) . . yes
C(421) C(426) H(426) 119.4 . . no
C(425) C(426) H(426) 119.4 . . no

loop_
_geom_bond_atom_site_label_1
_geom_bond_atom_site_label_2
_geom_bond_distance
_geom_bond_site_symmetry_2
_geom_bond_publ_flag
Ru(1) Cl(1) 2.489(1) . yes
Ru(1) P(1) 2.377(1) . yes
Ru(1) P(2) 2.371(1) . yes
Ru(1) P(3) 2.380(1) . yes
Ru(1) P(4) 2.346(1) . yes
Ru(1) C(1) 1.996(4) . yes
Cl(01) Cl(01) 0.987(7) 2_656 yes
Cl(01) Cl(02) 2.047(9) 2_656 yes
Cl(01) C(01) 1.80(1) . yes
Cl(01) C(01) 0.93(1) 2_656 yes
Cl(01) H(01a) 1.47 2_656 no
Cl(02) C(01) 1.75(1) . yes
P(1) C(101) 1.835(5) . yes
P(1) C(111) 1.842(5) . yes
P(1) C(121) 1.846(5) . yes
P(2) C(201) 1.852(5) . yes
P(2) C(211) 1.831(5) . yes
P(2) C(221) 1.841(5) . yes
P(3) C(301) 1.864(5) . yes
P(3) C(311) 1.830(5) . yes
P(3) C(321) 1.849(5) . yes
P(4) C(401) 1.841(5) . yes
P(4) C(411) 1.832(5) . yes
P(4) C(421) 1.843(5) . yes
O(1) N(1) 1.27(1) . yes
O(2) N(1) 1.18(1) . yes
N(1) C(14) 1.494(9) . yes
C(1) C(2) 1.205(7) . yes
C(01) H(01b) 0.95 . no
C(01) H(01a) 0.95 . no
C(2) C(3) 1.434(7) . yes
C(3) C(4) 1.395(8) . yes
C(3) C(8) 1.402(8) . yes
C(4) C(5) 1.385(8) . yes
C(4) H(4) 0.95 . no
C(5) C(6) 1.376(9) . yes
C(5) H(5) 0.95 . no
C(6) C(7) 1.385(8) . yes
C(6) C(9) 1.471(7) . yes
C(7) C(8) 1.388(7) . yes
C(7) H(7) 0.95 . no
C(8) H(8) 0.95 . no
C(9) C(10) 1.304(9) . yes
C(9) H(9) 0.95 . no
C(10) C(11) 1.485(8) . yes
C(10) H(10) 0.95 . no
C(11) C(12) 1.385(9) . yes
C(11) C(16) 1.401(9) . yes
C(12) C(13) 1.405(9) . yes
C(12) H(12) 0.95 . no
C(13) C(14) 1.35(1) . yes
C(13) H(13) 0.95 . no
C(14) C(15) 1.38(1) . yes
C(15) C(16) 1.358(9) . yes
C(15) H(15) 0.95 . no
C(16) H(16) 0.95 . no
C(101) C(201) 1.499(7) . yes
C(101) H(101b) 0.95 . no
C(101) H(101a) 0.95 . no
C(111) C(112) 1.374(7) . yes
C(111) C(116) 1.390(8) . yes
C(112) C(113) 1.378(8) . yes
C(112) H(112) 0.95 . no
C(113) C(114) 1.365(9) . yes
C(113) H(113) 0.95 . no
C(114) C(115) 1.362(9) . yes
C(114) H(114) 0.95 . no
C(115) C(116) 1.393(9) . yes
C(115) H(115) 0.95 . no
C(116) H(116) 0.95 . no
C(121) C(122) 1.372(8) . yes
C(121) C(126) 1.397(8) . yes
C(122) C(123) 1.383(8) . yes
C(122) H(122) 0.95 . no
C(123) C(124) 1.36(1) . yes
C(123) H(123) 0.95 . no
C(124) C(125) 1.35(1) . yes
C(124) H(124) 0.95 . no
C(125) C(126) 1.404(8) . yes
C(125) H(125) 0.95 . no
C(126) H(126) 0.95 . no
C(201) H(201a) 0.95 . no
C(201) H(201b) 0.95 . no
C(211) C(212) 1.392(7) . yes
C(211) C(216) 1.385(7) . yes
C(212) C(213) 1.384(7) . yes
C(212) H(212) 0.95 . no
C(213) C(214) 1.371(9) . yes
C(213) H(213) 0.95 . no
C(214) C(215) 1.362(9) . yes
C(214) H(214) 0.95 . no
C(215) C(216) 1.394(7) . yes
C(215) H(215) 0.95 . no
C(216) H(216) 0.95 . no
C(221) C(222) 1.383(8) . yes
C(221) C(226) 1.395(7) . yes
C(222) C(223) 1.389(8) . yes
C(222) H(222) 0.95 . no
C(223) C(224) 1.376(9) . yes
C(223) H(223) 0.95 . no
C(224) C(225) 1.37(1) . yes
C(224) H(224) 0.95 . no
C(225) C(226) 1.389(8) . yes
C(225) H(225) 0.95 . no
C(226) H(226) 0.95 . no
C(301) C(401) 1.517(7) . yes
C(301) H(301a) 0.95 . no
C(301) H(301b) 0.95 . no
C(311) C(312) 1.399(7) . yes
C(311) C(316) 1.397(8) . yes
C(312) C(313) 1.398(8) . yes
C(312) H(312) 0.95 . no
C(313) C(314) 1.38(1) . yes
C(313) H(313) 0.95 . no
C(314) C(315) 1.38(1) . yes
C(314) H(314) 0.95 . no
C(315) C(316) 1.380(8) . yes
C(315) H(315) 0.95 . no
C(316) H(316) 0.95 . no
C(321) C(322) 1.379(7) . yes
C(321) C(326) 1.398(7) . yes
C(322) C(323) 1.388(7) . yes
C(322) H(322) 0.95 . no
C(323) C(324) 1.365(8) . yes
C(323) H(323) 0.95 . no
C(324) C(325) 1.378(8) . yes
C(324) H(324) 0.95 . no
C(325) C(326) 1.378(8) . yes
C(325) H(325) 0.95 . no
C(326) H(326) 0.95 . no
C(401) H(401b) 0.95 . no
C(401) H(401a) 0.95 . no
C(411) C(412) 1.388(7) . yes
C(411) C(416) 1.392(7) . yes
C(412) C(413) 1.377(8) . yes
C(412) H(412) 0.95 . no
C(413) C(414) 1.38(1) . yes
C(413) H(413) 0.95 . no
C(414) C(415) 1.36(1) . yes
C(414) H(414) 0.95 . no
C(415) C(416) 1.384(8) . yes
C(415) H(415) 0.95 . no
C(416) H(416) 0.95 . no
C(421) C(422) 1.389(7) . yes
C(421) C(426) 1.377(8) . yes
C(422) C(423) 1.373(8) . yes
C(422) H(422) 0.95 . no
C(423) C(424) 1.36(1) . yes
C(423) H(423) 0.95 . no
C(424) C(425) 1.368(9) . yes
C(424) H(424) 0.95 . no
C(425) C(426) 1.378(8) . yes
C(425) H(425) 0.95 . no
C(426) H(426) 0.95 . no

loop_
_geom_contact_atom_site_label_1
_geom_contact_atom_site_label_2
_geom_contact_distance
_geom_contact_site_symmetry_2
_geom_contact_publ_flag
Cl(1) C(223) 3.459(6) 2_756 no
Cl(1) C(224) 3.548(7) 2_756 no
O(1) O(2) 3.16(1) 2_687 no
O(2) N(1) 2.889(9) 2_687 no
O(2) O(2) 3.09(1) 2_687 no
O(2) C(14) 3.275(9) 2_687 no
O(2) C(401) 3.480(8) 2_677 no
N(1) N(1) 3.15(2) 2_687 no
N(1) C(4) 3.51(1) 2_677 no
C(01) C(424) 3.20(2) . no
C(01) C(425) 3.42(2) . no
C(01) C(214) 3.52(2) 1_545 no
C(6) C(315) 3.545(8) 2_767 no
C(7) C(314) 3.559(9) 2_767 no
C(9) C(315) 3.430(9) 2_767 no
C(413) C(413) 3.49(1) 2_666 no

loop_
_geom_torsion_atom_site_label_1
_geom_torsion_atom_site_label_2
_geom_torsion_atom_site_label_3
_geom_torsion_atom_site_label_4
_geom_torsion_site_symmetry_2
_geom_torsion_site_symmetry_3
_geom_torsion_site_symmetry_4
_geom_torsion
_geom_torsion_publ_flag
Ru(1) P(1) C(101) C(201) . . . 51.1(4) no
Ru(1) P(1) C(111) C(112) . . . 39.7(5) no
Ru(1) P(1) C(111) C(116) . . . -143.0(5) no
Ru(1) P(1) C(121) C(122) . . . -91.7(5) no
Ru(1) P(1) C(121) C(126) . . . 83.0(5) no
Ru(1) P(2) C(201) C(101) . . . 34.5(4) no
Ru(1) P(2) C(211) C(212) . . . -114.9(4) no
Ru(1) P(2) C(211) C(216) . . . 65.2(5) no
Ru(1) P(2) C(221) C(222) . . . 19.8(5) no
Ru(1) P(2) C(221) C(226) . . . -162.5(4) no
Ru(1) P(3) C(301) C(401) . . . -20.2(4) no
Ru(1) P(3) C(311) C(312) . . . 74.5(5) no
Ru(1) P(3) C(311) C(316) . . . -103.2(4) no
Ru(1) P(3) C(321) C(322) . . . 18.2(6) no
Ru(1) P(3) C(321) C(326) . . . -164.1(4) no
Ru(1) P(4) C(401) C(301) . . . -56.2(4) no
Ru(1) P(4) C(411) C(412) . . . 104.2(4) no
Ru(1) P(4) C(411) C(416) . . . -77.3(5) no
Ru(1) P(4) C(421) C(422) . . . 2.1(6) no
Ru(1) P(4) C(421) C(426) . . . 175.3(4) no
Ru(1) C(1) C(2) C(3) . . . 3.6(2) no
Cl(01) Cl(01) Cl(02) C(01) 2_656 . . -131(3) no
Cl(01) Cl(01) C(01) Cl(02) 2_656 . . 139(2) no
Cl(01) Cl(01) C(01) Cl(02) 2_656 2_656 2_656 45(2) no
Cl(01) C(01) Cl(01) Cl(02) . 2_656 . -139(2) no
Cl(01) C(01) Cl(01) C(01) . 2_656 2_656 0.0000 no
Cl(01) C(01) Cl(01) Cl(02) 2_656 2_656 . 126(2) no
Cl(01) C(01) Cl(01) C(01) 2_656 2_656 . 0.0000 no
Cl(1) Ru(1) P(1) C(101) . . . 65.3(2) no
Cl(1) Ru(1) P(1) C(111) . . . -178.0(2) no
Cl(1) Ru(1) P(1) C(121) . . . -50.8(2) no
Cl(1) Ru(1) P(2) C(201) . . . -82.6(2) no
Cl(1) Ru(1) P(2) C(211) . . . 162.3(2) no
Cl(1) Ru(1) P(2) C(221) . . . 34.8(2) no
Cl(1) Ru(1) P(3) C(301) . . . -110.5(2) no
Cl(1) Ru(1) P(3) C(311) . . . 135.3(2) no
Cl(1) Ru(1) P(3) C(321) . . . 7.4(2) no
Cl(1) Ru(1) P(4) C(401) . . . 130.5(2) no
Cl(1) Ru(1) P(4) C(411) . . . -113.3(2) no
Cl(1) Ru(1) P(4) C(421) . . . 20.5(2) no
Cl(1) Ru(1) C(1) C(2) . . . 13.6(1) no
Cl(02) Cl(01) Cl(01) Cl(02) 2_656 . 2_656 -180.0000 no
Cl(02) Cl(01) Cl(01) C(01) 2_656 . . 103(3) no
Cl(02) Cl(01) Cl(01) C(01) 2_656 . 2_656 -77(3) no
Cl(02) C(01) Cl(01) C(01) . . 2_656 -45(2) no
Cl(02) C(01) Cl(01) C(01) . 2_656 2_656 139(2) no
P(1) Ru(1) P(2) C(201) . . . -2.6(2) no
P(1) Ru(1) P(2) C(211) . . . -117.8(2) no
P(1) Ru(1) P(2) C(221) . . . 114.7(2) no
P(1) Ru(1) P(3) C(301) . . . 168.7(2) no
P(1) Ru(1) P(3) C(311) . . . 54.5(2) no
P(1) Ru(1) P(3) C(321) . . . -73.3(2) no
P(1) Ru(1) P(4) C(401) . . . -121(2) no
P(1) Ru(1) P(4) C(411) . . . -5(2) no
P(1) Ru(1) P(4) C(421) . . . 129(2) no
P(1) Ru(1) C(1) C(2) . . . 50.4(1) no
P(1) C(101) C(201) P(2) . . . -55.6(4) no
P(1) C(111) C(112) C(113) . . . 174.9(5) no
P(1) C(111) C(116) C(115) . . . -175.8(5) no
P(1) C(121) C(122) C(123) . . . 173.8(5) no
P(1) C(121) C(126) C(125) . . . -174.6(5) no
P(2) Ru(1) P(1) C(101) . . . -22.6(2) no
P(2) Ru(1) P(1) C(111) . . . 94.1(2) no
P(2) Ru(1) P(1) C(121) . . . -138.8(2) no
P(2) Ru(1) P(3) C(301) . . . 48.8(6) no
P(2) Ru(1) P(3) C(311) . . . -65.4(6) no
P(2) Ru(1) P(3) C(321) . . . 166.8(5) no
P(2) Ru(1) P(4) C(401) . . . -141.8(2) no
P(2) Ru(1) P(4) C(411) . . . -25.6(2) no
P(2) Ru(1) P(4) C(421) . . . 108.3(2) no
P(2) Ru(1) C(1) C(2) . . . -32.4(1) no
P(2) C(211) C(212) C(213) . . . -178.8(4) no
P(2) C(211) C(216) C(215) . . . 178.9(4) no
P(2) C(221) C(222) C(223) . . . -179.7(5) no
P(2) C(221) C(226) C(225) . . . -178.6(5) no
P(3) Ru(1) P(1) C(101) . . . 162.0(2) no
P(3) Ru(1) P(1) C(111) . . . -81.3(2) no
P(3) Ru(1) P(1) C(121) . . . 45.8(2) no
P(3) Ru(1) P(2) C(201) . . . 117.9(6) no
P(3) Ru(1) P(2) C(211) . . . 2.7(6) no
P(3) Ru(1) P(2) C(221) . . . -124.8(6) no
P(3) Ru(1) P(4) C(401) . . . 33.7(2) no
P(3) Ru(1) P(4) C(411) . . . 149.9(2) no
P(3) Ru(1) P(4) C(421) . . . -76.3(2) no
P(3) Ru(1) C(1) C(2) . . . 150.0(1) no
P(3) C(301) C(401) P(4) . . . 48.5(4) no
P(3) C(311) C(312) C(313) . . . -175.8(4) no
P(3) C(311) C(316) C(315) . . . 175.1(5) no
P(3) C(321) C(322) C(323) . . . -179.9(5) no
P(3) C(321) C(326) C(325) . . . -179.2(5) no
P(4) Ru(1) P(1) C(101) . . . -43(2) no
P(4) Ru(1) P(1) C(111) . . . 74(2) no
P(4) Ru(1) P(1) C(121) . . . -159(2) no
P(4) Ru(1) P(2) C(201) . . . 176.9(2) no
P(4) Ru(1) P(2) C(211) . . . 61.8(2) no
P(4) Ru(1) P(2) C(221) . . . -65.7(2) no
P(4) Ru(1) P(3) C(301) . . . -10.8(2) no
P(4) Ru(1) P(3) C(311) . . . -125.0(2) no
P(4) Ru(1) P(3) C(321) . . . 107.2(2) no
P(4) Ru(1) C(1) C(2) . . . -128.4(1) no
P(4) C(411) C(412) C(413) . . . 176.5(5) no
P(4) C(411) C(416) C(415) . . . -176.7(5) no
P(4) C(421) C(422) C(423) . . . 173.2(6) no
P(4) C(421) C(426) C(425) . . . -173.6(5) no
O(1) N(1) C(14) C(13) . . . 179.0(8) no
O(1) N(1) C(14) C(15) . . . 1(1) no
O(2) N(1) C(14) C(13) . . . -2(1) no
O(2) N(1) C(14) C(15) . . . -179.5(7) no
N(1) C(14) C(13) C(12) . . . -176.7(7) no
N(1) C(14) C(15) C(16) . . . 178.1(6) no
C(1) Ru(1) P(1) C(101) . . . -109.7(2) no
C(1) Ru(1) P(1) C(111) . . . 7.1(2) no
C(1) Ru(1) P(1) C(121) . . . 134.2(3) no
C(1) Ru(1) P(2) C(201) . . . 91.5(2) no
C(1) Ru(1) P(2) C(211) . . . -23.6(3) no
C(1) Ru(1) P(2) C(221) . . . -151.1(2) no
C(1) Ru(1) P(3) C(301) . . . 75.2(2) no
C(1) Ru(1) P(3) C(311) . . . -39.0(2) no
C(1) Ru(1) P(3) C(321) . . . -166.8(3) no
C(1) Ru(1) P(4) C(401) . . . -54.7(2) no
C(1) Ru(1) P(4) C(411) . . . 61.5(2) no
C(1) Ru(1) P(4) C(421) . . . -164.6(2) no
C(1) C(2) C(3) C(4) . . . 140(6) no
C(1) C(2) C(3) C(8) . . . -40(6) no
C(01) Cl(01) Cl(01) C(01) . 2_656 2_656 -180.0000 no
C(01) Cl(01) C(01) Cl(01) . 2_656 2_656 0.0000 no
C(01) Cl(01) Cl(01) C(01) 2_656 . 2_656 180.0000 no
C(01) Cl(01) C(01) Cl(01) 2_656 2_656 . 0.0000 no
C(2) C(3) C(4) C(5) . . . 179.1(5) no
C(2) C(3) C(8) C(7) . . . -180.0(5) no
C(3) C(4) C(5) C(6) . . . 1(1) no
C(3) C(8) C(7) C(6) . . . 0.7(9) no
C(4) C(3) C(8) C(7) . . . -0.1(9) no
C(4) C(5) C(6) C(7) . . . -0.6(9) no
C(4) C(5) C(6) C(9) . . . -177.6(6) no
C(5) C(4) C(3) C(8) . . . -0.8(9) no
C(5) C(6) C(7) C(8) . . . -0.3(9) no
C(5) C(6) C(9) C(10) . . . -23(1) no
C(6) C(9) C(10) C(11) . . . 174.1(6) no
C(7) C(6) C(9) C(10) . . . 160.5(7) no
C(8) C(7) C(6) C(9) . . . 176.7(5) no
C(9) C(10) C(11) C(12) . . . 148.0(8) no
C(9) C(10) C(11) C(16) . . . -35(1) no
C(10) C(11) C(12) C(13) . . . 178.1(7) no
C(10) C(11) C(16) C(15) . . . -176.7(7) no
C(11) C(12) C(13) C(14) . . . -1(1) no
C(11) C(16) C(15) C(14) . . . -1(1) no
C(12) C(11) C(16) C(15) . . . 1(1) no
C(12) C(13) C(14) C(15) . . . 1(1) no
C(13) C(12) C(11) C(16) . . . 1(1) no
C(13) C(14) C(15) C(16) . . . 0(1) no
C(101) P(1) C(111) C(112) . . . 157.1(5) no
C(101) P(1) C(111) C(116) . . . -25.6(6) no
C(101) P(1) C(121) C(122) . . . 151.6(5) no
C(101) P(1) C(121) C(126) . . . -33.7(5) no
C(101) C(201) P(2) C(211) . . . 162.6(4) no
C(101) C(201) P(2) C(221) . . . -93.2(4) no
C(111) P(1) C(101) C(201) . . . -77.3(4) no
C(111) P(1) C(121) C(122) . . . 44.5(5) no
C(111) P(1) C(121) C(126) . . . -140.8(5) no
C(111) C(112) C(113) C(114) . . . 2(1) no
C(111) C(116) C(115) C(114) . . . 1(1) no
C(112) C(111) P(1) C(121) . . . -95.4(5) no
C(112) C(111) C(116) C(115) . . . 1(1) no
C(112) C(113) C(114) C(115) . . . 0(1) no
C(113) C(112) C(111) C(116) . . . -2.5(9) no
C(113) C(114) C(115) C(116) . . . -2(1) no
C(116) C(111) P(1) C(121) . . . 81.8(5) no
C(121) P(1) C(101) C(201) . . . 177.6(4) no
C(121) C(122) C(123) C(124) . . . 1(1) no
C(121) C(126) C(125) C(124) . . . 1(1) no
C(122) C(121) C(126) C(125) . . . 0.2(9) no
C(122) C(123) C(124) C(125) . . . 0(1) no
C(123) C(122) C(121) C(126) . . . -1.0(9) no
C(123) C(124) C(125) C(126) . . . -1(1) no
C(201) P(2) C(211) C(212) . . . 126.6(4) no
C(201) P(2) C(211) C(216) . . . -53.3(4) no
C(201) P(2) C(221) C(222) . . . 139.3(5) no
C(201) P(2) C(221) C(226) . . . -42.9(5) no
C(211) P(2) C(221) C(222) . . . -116.6(5) no
C(211) P(2) C(221) C(226) . . . 61.2(5) no
C(211) C(212) C(213) C(214) . . . -0.1(9) no
C(211) C(216) C(215) C(214) . . . -0.1(9) no
C(212) C(211) P(2) C(221) . . . 20.6(5) no
C(212) C(211) C(216) C(215) . . . -1.0(8) no
C(212) C(213) C(214) C(215) . . . -1.0(9) no
C(213) C(212) C(211) C(216) . . . 1.1(8) no
C(213) C(214) C(215) C(216) . . . 1.1(9) no
C(216) C(211) P(2) C(221) . . . -159.2(4) no
C(221) C(222) C(223) C(224) . . . -2(1) no
C(221) C(226) C(225) C(224) . . . -1(1) no
C(222) C(221) C(226) C(225) . . . -0.8(9) no
C(222) C(223) C(224) C(225) . . . 0(1) no
C(223) C(222) C(221) C(226) . . . 2.5(9) no
C(223) C(224) C(225) C(226) . . . 2(1) no
C(301) P(3) C(311) C(312) . . . -43.4(5) no
C(301) P(3) C(311) C(316) . . . 139.0(4) no
C(301) P(3) C(321) C(322) . . . 139.6(5) no
C(301) P(3) C(321) C(326) . . . -42.7(5) no
C(301) C(401) P(4) C(411) . . . 174.3(4) no
C(301) C(401) P(4) C(421) . . . 70.4(4) no
C(311) P(3) C(301) C(401) . . . 104.6(4) no
C(311) P(3) C(321) C(322) . . . -116.7(5) no
C(311) P(3) C(321) C(326) . . . 61.0(5) no
C(311) C(312) C(313) C(314) . . . -0.3(9) no
C(311) C(316) C(315) C(314) . . . 1.5(9) no
C(312) C(311) P(3) C(321) . . . -146.5(4) no
C(312) C(311) C(316) C(315) . . . -2.6(8) no
C(312) C(313) C(314) C(315) . . . -1(1) no
C(313) C(312) C(311) C(316) . . . 1.9(8) no
C(313) C(314) C(315) C(316) . . . 0(1) no
C(316) C(311) P(3) C(321) . . . 35.9(5) no
C(321) P(3) C(301) C(401) . . . -153.0(4) no
C(321) C(322) C(323) C(324) . . . -1(1) no
C(321) C(326) C(325) C(324) . . . -1(1) no
C(322) C(321) C(326) C(325) . . . -1.4(9) no
C(322) C(323) C(324) C(325) . . . -1(1) no
C(323) C(322) C(321) C(326) . . . 2.4(9) no
C(323) C(324) C(325) C(326) . . . 2(1) no
C(401) P(4) C(411) C(412) . . . -138.3(5) no
C(401) P(4) C(411) C(416) . . . 40.1(5) no
C(401) P(4) C(421) C(422) . . . -111.5(5) no
C(401) P(4) C(421) C(426) . . . 61.7(5) no
C(411) P(4) C(421) C(422) . . . 144.0(5) no
C(411) P(4) C(421) C(426) . . . -42.9(5) no
C(411) C(412) C(413) C(414) . . . 1(1) no
C(411) C(416) C(415) C(414) . . . 0(1) no
C(412) C(411) P(4) C(421) . . . -37.2(5) no
C(412) C(411) C(416) C(415) . . . 1.8(8) no
C(412) C(413) C(414) C(415) . . . 1(1) no
C(413) C(412) C(411) C(416) . . . -2.0(8) no
C(413) C(414) C(415) C(416) . . . -1(1) no
C(416) C(411) P(4) C(421) . . . 141.2(4) no
C(421) C(422) C(423) C(424) . . . 1(1) no
C(421) C(426) C(425) C(424) . . . 0(1) no
C(422) C(421) C(426) C(425) . . . 0(1) no
C(422) C(423) C(424) C(425) . . . -1(2) no
C(423) C(422) C(421) C(426) . . . 0(1) no
C(423) C(424) C(425) C(426) . . . 1(1) no
